data_4066740
loop_
_publ_author_name
'Tsurugi, Hayato'
'Fujita, Shingo'
'Choi, Gyeongshin'
'Yamagata, Tsuneaki'
'Ito, Syoji'
'Miyasaka, Hiroshi'
'Mashima, Kazushi'

_publ_section_title
;
 Carboxylate Ligand-Induced Intramolecular C&#x2212;H Bond Activation of
 Iridium Complexes withN-Phenylperimidine-Based Carbene Ligands
;
_journal_issue 18
_journal_name_full Organometallics
_journal_page_first 4120
_journal_paper_doi 10.1021/om100604u
_journal_volume 29
_journal_year 2010
_chemical_formula_moiety 'C26 H26 Cl Ir N2'
_chemical_formula_sum 'C26 H26 Cl Ir N2'
_chemical_formula_weight 594.14
_chemical_name_common 4a
_chemical_name_systematic
; 
 ? 
;
_space_group_IT_number 2
_symmetry_cell_setting triclinic
_symmetry_Int_Tables_number 2
_symmetry_space_group_name_Hall '-P 1'
_symmetry_space_group_name_H-M 'P -1'
_atom_sites_solution_hydrogens geom
_atom_sites_solution_primary direct
_atom_sites_solution_secondary difmap
_audit_creation_method SHELXL-97
_cell_angle_alpha 99.0950(10)
_cell_angle_beta 90.4000(10)
_cell_angle_gamma 107.6030(10)
_cell_formula_units_Z 2
_cell_length_a 7.8523(3)
_cell_length_b 8.8868(3)
_cell_length_c 15.8642(5)
_cell_measurement_reflns_used 16761
_cell_measurement_temperature 113(2)
_cell_measurement_theta_max 27.5
_cell_measurement_theta_min 3.0
_cell_volume 1040.16(6)
_computing_cell_refinement PROCESS-AUTO
_computing_data_collection PROCESS-AUTO
_computing_data_reduction CrystalStructure
_computing_molecular_graphics ORTEP-III
_computing_publication_material 'CrystalStructure 3.8'
_computing_structure_refinement SHELXL
_computing_structure_solution SIR92
_diffrn_ambient_temperature 113(2)
_diffrn_detector_area_resol_mean 10.00
_diffrn_measured_fraction_theta_full 0.996
_diffrn_measured_fraction_theta_max 0.996
_diffrn_measurement_device_type 'Rigaku RAXIS-RAPID'
_diffrn_measurement_method \w
_diffrn_radiation_monochromator graphite
_diffrn_radiation_source 'fine-focus sealed tube'
_diffrn_radiation_type MoK\a
_diffrn_radiation_wavelength 0.71075
_diffrn_reflns_av_R_equivalents 0.1317
_diffrn_reflns_av_sigmaI/netI 0.0997
_diffrn_reflns_limit_h_max 10
_diffrn_reflns_limit_h_min -10
_diffrn_reflns_limit_k_max 11
_diffrn_reflns_limit_k_min -11
_diffrn_reflns_limit_l_max 20
_diffrn_reflns_limit_l_min -20
_diffrn_reflns_number 16973
_diffrn_reflns_theta_full 27.47
_diffrn_reflns_theta_max 27.47
_diffrn_reflns_theta_min 3.05
_exptl_absorpt_coefficient_mu 6.563
_exptl_absorpt_correction_T_max 0.139
_exptl_absorpt_correction_T_min 0.022
_exptl_absorpt_correction_type multi-scan
_exptl_absorpt_process_details
;
    Higashi, T. (1995). Program for Absorption Correction.
    Rigaku Corporation, Tokyo, Japan.
;
_exptl_crystal_colour yellow
_exptl_crystal_density_diffrn 1.897
_exptl_crystal_density_method 'not measured'
_exptl_crystal_description block
_exptl_crystal_F_000 580
_exptl_crystal_size_max 0.50
_exptl_crystal_size_mid 0.50
_exptl_crystal_size_min 0.30
_refine_diff_density_max 4.003
_refine_diff_density_min -5.000
_refine_diff_density_rms 0.291
_refine_ls_extinction_method none
_refine_ls_goodness_of_fit_ref 1.067
_refine_ls_hydrogen_treatment constr
_refine_ls_matrix_type full
_refine_ls_number_parameters 272
_refine_ls_number_reflns 4748
_refine_ls_number_restraints 0
_refine_ls_restrained_S_all 1.067
_refine_ls_R_factor_all 0.0446
_refine_ls_R_factor_gt 0.0425
_refine_ls_shift/su_max 0.000
_refine_ls_shift/su_mean 0.000
_refine_ls_structure_factor_coef Fsqd
_refine_ls_weighting_details 'calc w=1/[\s^2^(Fo^2^)+(0.0453P)^2^+1.6105P] where P=(Fo^2^+2Fc^2^)/3'
_refine_ls_weighting_scheme calc
_refine_ls_wR_factor_gt 0.1066
_refine_ls_wR_factor_ref 0.1075
_reflns_number_gt 4654
_reflns_number_total 4748
_reflns_threshold_expression >2sigma(I)
_cod_data_source_file om100604u_si_001.cif
_cod_data_source_block complex4a
_cod_database_code 4066740

loop_
_symmetry_equiv_pos_as_xyz
'x, y, z'
'-x, -y, -z'

loop_
_atom_site_label
_atom_site_type_symbol
_atom_site_fract_x
_atom_site_fract_y
_atom_site_fract_z
_atom_site_U_iso_or_equiv
_atom_site_adp_type
_atom_site_occupancy
_atom_site_symmetry_multiplicity
_atom_site_calc_flag
_atom_site_refinement_flags
Ir1 Ir 0.074727(18) 0.063255(16) 0.234845(10) 0.01117(10) Uani 1 1 d .
Cl1 Cl -0.17034(15) 0.15983(15) 0.21037(9) 0.0165(3) Uani 1 1 d .
N1 N 0.3140(5) 0.3918(5) 0.2861(3) 0.0118(8) Uani 1 1 d .
N2 N 0.1605(5) 0.2971(5) 0.3999(3) 0.0147(8) Uani 1 1 d .
C1 C 0.1949(6) 0.2698(6) 0.3165(3) 0.0120(9) Uani 1 1 d .
C2 C 0.4020(6) 0.5438(6) 0.3340(3) 0.0118(9) Uani 1 1 d .
C3 C 0.5168(6) 0.6645(5) 0.2997(3) 0.0159(9) Uani 1 1 d .
H1 H 0.5409 0.6468 0.2410 0.019 Uiso 1 1 calc R
C4 C 0.5997(7) 0.8148(6) 0.3504(4) 0.0197(12) Uani 1 1 d .
H2 H 0.6759 0.8989 0.3252 0.024 Uiso 1 1 calc R
C5 C 0.5708(6) 0.8406(6) 0.4366(4) 0.0178(10) Uani 1 1 d .
H3 H 0.6316 0.9406 0.4711 0.021 Uiso 1 1 calc R
C6 C 0.4509(6) 0.7184(6) 0.4737(3) 0.0149(9) Uani 1 1 d .
C7 C 0.4084(6) 0.7394(6) 0.5612(3) 0.0185(10) Uani 1 1 d .
H4 H 0.4651 0.8376 0.5981 0.022 Uiso 1 1 calc R
C8 C 0.2852(7) 0.6174(6) 0.5921(3) 0.0179(10) Uani 1 1 d .
H5 H 0.2570 0.6335 0.6503 0.022 Uiso 1 1 calc R
C9 C 0.1999(6) 0.4693(6) 0.5399(3) 0.0165(10) Uani 1 1 d .
H6 H 0.1148 0.3873 0.5628 0.020 Uiso 1 1 calc R
C10 C 0.2403(6) 0.4438(5) 0.4556(3) 0.0130(9) Uani 1 1 d .
C11 C 0.3660(6) 0.5685(6) 0.4216(3) 0.0124(9) Uani 1 1 d .
C12 C 0.3452(5) 0.3660(5) 0.1961(3) 0.0136(9) Uani 1 1 d .
C13 C 0.5029(6) 0.3327(6) 0.1715(4) 0.0169(10) Uani 1 1 d .
H7 H 0.5881 0.3277 0.2129 0.020 Uiso 1 1 calc R
C14 C 0.5313(8) 0.3068(7) 0.0836(4) 0.0219(13) Uani 1 1 d .
H8 H 0.6349 0.2800 0.0652 0.026 Uiso 1 1 calc R
C15 C 0.4110(7) 0.3199(6) 0.0241(4) 0.0226(11) Uani 1 1 d .
H9 H 0.4318 0.3018 -0.0350 0.027 Uiso 1 1 calc R
C16 C 0.2592(7) 0.3593(6) 0.0499(4) 0.0218(11) Uani 1 1 d .
H10 H 0.1773 0.3695 0.0084 0.026 Uiso 1 1 calc R
C17 C 0.2270(6) 0.3838(6) 0.1359(3) 0.0153(9) Uani 1 1 d .
H11 H 0.1242 0.4128 0.1536 0.018 Uiso 1 1 calc R
C18 C 0.0314(6) 0.1716(6) 0.4364(3) 0.0159(9) Uani 1 1 d .
H12 H -0.0884 0.1825 0.4302 0.019 Uiso 1 1 calc R
H13 H 0.0646 0.1818 0.4972 0.019 Uiso 1 1 calc R
H14 H 0.0315 0.0664 0.4064 0.019 Uiso 1 1 calc R
C19 C -0.0853(7) -0.1747(6) 0.1688(4) 0.0173(11) Uani 1 1 d .
H15 H -0.2166 -0.1900 0.1630 0.021 Uiso 1 1 calc R
C20 C 0.0148(6) -0.0877(6) 0.1112(3) 0.0174(10) Uani 1 1 d .
H16 H -0.0577 -0.0528 0.0705 0.021 Uiso 1 1 calc R
C21 C 0.1871(7) -0.1107(7) 0.0758(4) 0.0246(12) Uani 1 1 d .
H17 H 0.2438 -0.0223 0.0443 0.030 Uiso 1 1 calc R
H18 H 0.1570 -0.2123 0.0346 0.030 Uiso 1 1 calc R
C22 C 0.3220(7) -0.1145(6) 0.1453(4) 0.0235(12) Uani 1 1 d .
H19 H 0.3016 -0.2266 0.1535 0.028 Uiso 1 1 calc R
H20 H 0.4448 -0.0739 0.1263 0.028 Uiso 1 1 calc R
C23 C 0.3059(7) -0.0145(7) 0.2296(4) 0.0196(11) Uani 1 1 d .
H21 H 0.4190 0.0717 0.2519 0.024 Uiso 1 1 calc R
C24 C 0.1930(6) -0.0769(6) 0.2955(4) 0.0204(10) Uani 1 1 d .
H22 H 0.2435 -0.0264 0.3549 0.025 Uiso 1 1 calc R
C25 C 0.0699(7) -0.2439(7) 0.2888(5) 0.0281(13) Uani 1 1 d .
H23 H -0.0142 -0.2472 0.3352 0.034 Uiso 1 1 calc R
H24 H 0.1414 -0.3153 0.2978 0.034 Uiso 1 1 calc R
C26 C -0.0377(7) -0.3084(6) 0.2033(4) 0.0250(12) Uani 1 1 d .
H25 H 0.0332 -0.3556 0.1617 0.030 Uiso 1 1 calc R
H26 H -0.1488 -0.3938 0.2108 0.030 Uiso 1 1 calc R

loop_
_atom_site_aniso_label
_atom_site_aniso_U_11
_atom_site_aniso_U_22
_atom_site_aniso_U_33
_atom_site_aniso_U_23
_atom_site_aniso_U_13
_atom_site_aniso_U_12
Ir1 0.01161(12) 0.01330(13) 0.00964(15) 0.00088(9) 0.00061(10) 0.00589(8)
Cl1 0.0130(5) 0.0198(5) 0.0196(7) -0.0002(5) -0.0002(5) 0.0109(4)
N1 0.0116(16) 0.0155(18) 0.0085(19) -0.0014(15) 0.0005(15) 0.0062(14)
N2 0.0152(17) 0.0180(19) 0.011(2) 0.0013(17) 0.0024(17) 0.0062(15)
C1 0.014(2) 0.015(2) 0.009(2) 0.0001(18) -0.0002(19) 0.0093(17)
C2 0.0116(19) 0.017(2) 0.008(2) -0.0014(18) -0.0001(18) 0.0079(17)
C3 0.0141(19) 0.016(2) 0.015(2) -0.0011(19) 0.0030(19) 0.0032(16)
C4 0.015(2) 0.016(2) 0.029(3) 0.003(2) 0.004(2) 0.0052(17)
C5 0.017(2) 0.015(2) 0.021(3) -0.003(2) -0.001(2) 0.0079(17)
C6 0.0149(19) 0.016(2) 0.016(3) -0.0002(19) -0.0039(19) 0.0094(17)
C7 0.020(2) 0.023(2) 0.015(3) -0.003(2) -0.003(2) 0.0139(19)
C8 0.027(2) 0.025(2) 0.007(2) -0.0005(19) 0.001(2) 0.016(2)
C9 0.020(2) 0.020(2) 0.014(2) 0.005(2) 0.002(2) 0.0113(18)
C10 0.0148(18) 0.014(2) 0.013(2) 0.0022(18) 0.0020(18) 0.0092(16)
C11 0.0132(19) 0.018(2) 0.009(2) 0.0009(19) -0.0006(19) 0.0090(17)
C12 0.0086(18) 0.0128(19) 0.015(2) 0.0015(18) 0.0024(18) -0.0034(15)
C13 0.013(2) 0.023(2) 0.016(3) 0.003(2) 0.003(2) 0.0066(18)
C14 0.023(2) 0.022(3) 0.019(3) -0.001(2) 0.012(2) 0.005(2)
C15 0.032(3) 0.022(2) 0.011(2) 0.000(2) 0.009(2) 0.005(2)
C16 0.026(2) 0.025(2) 0.014(3) 0.005(2) -0.002(2) 0.006(2)
C17 0.020(2) 0.017(2) 0.009(2) 0.0033(18) -0.0032(19) 0.0061(17)
C18 0.0157(19) 0.019(2) 0.013(2) 0.0037(19) 0.0032(19) 0.0038(17)
C19 0.016(2) 0.008(2) 0.023(3) -0.005(2) -0.002(2) 0.0009(17)
C20 0.016(2) 0.019(2) 0.015(3) -0.002(2) -0.001(2) 0.0045(17)
C21 0.024(2) 0.029(3) 0.019(3) -0.007(2) 0.008(2) 0.010(2)
C22 0.019(2) 0.024(2) 0.029(3) -0.001(2) 0.009(2) 0.0105(19)
C23 0.017(2) 0.025(3) 0.021(3) 0.006(2) 0.004(2) 0.0128(19)
C24 0.020(2) 0.029(3) 0.019(3) 0.005(2) 0.000(2) 0.018(2)
C25 0.022(2) 0.029(3) 0.041(4) 0.020(3) 0.006(3) 0.012(2)
C26 0.022(2) 0.014(2) 0.041(4) 0.008(2) 0.008(2) 0.0067(18)

loop_
_atom_type_symbol
_atom_type_description
_atom_type_scat_dispersion_real
_atom_type_scat_dispersion_imag
_atom_type_scat_source
Ir Ir -1.4442 7.9887 'International Tables Vol C Tables 4.2.6.8 and 6.1.1.4'
C C 0.0033 0.0016 'International Tables Vol C Tables 4.2.6.8 and 6.1.1.4'
H H 0.0000 0.0000 'International Tables Vol C Tables 4.2.6.8 and 6.1.1.4'
N N 0.0061 0.0033 'International Tables Vol C Tables 4.2.6.8 and 6.1.1.4'
Cl Cl 0.1484 0.1585 'International Tables Vol C Tables 4.2.6.8 and 6.1.1.4'

loop_
_geom_angle_atom_site_label_1
_geom_angle_atom_site_label_2
_geom_angle_atom_site_label_3
_geom_angle
C1 Ir1 C24 94.9(2)
C1 Ir1 C23 94.3(2)
C24 Ir1 C23 40.0(2)
C1 Ir1 C20 154.3(2)
C24 Ir1 C20 97.9(2)
C23 Ir1 C20 81.6(2)
C1 Ir1 C19 168.4(2)
C24 Ir1 C19 81.1(2)
C23 Ir1 C19 89.5(2)
C20 Ir1 C19 37.1(2)
C1 Ir1 Cl1 89.56(13)
C24 Ir1 Cl1 151.24(14)
C23 Ir1 Cl1 167.73(17)
C20 Ir1 Cl1 89.85(13)
C19 Ir1 Cl1 88.91(14)
C1 N1 C2 125.3(4)
C1 N1 C12 117.1(4)
C2 N1 C12 117.5(4)
C1 N2 C10 123.9(4)
C1 N2 C18 119.6(4)
C10 N2 C18 116.5(4)
N2 C1 N1 116.8(4)
N2 C1 Ir1 124.3(4)
N1 C1 Ir1 118.9(4)
C3 C2 N1 123.1(4)
C3 C2 C11 120.1(4)
N1 C2 C11 116.7(4)
C2 C3 C4 120.8(5)
C2 C3 H1 119.6
C4 C3 H1 119.6
C5 C4 C3 120.3(5)
C5 C4 H2 119.9
C3 C4 H2 119.9
C4 C5 C6 120.2(5)
C4 C5 H3 119.9
C6 C5 H3 119.9
C5 C6 C11 118.9(5)
C5 C6 C7 123.1(5)
C11 C6 C7 118.0(5)
C8 C7 C6 119.9(5)
C8 C7 H4 120.0
C6 C7 H4 120.0
C7 C8 C9 121.9(5)
C7 C8 H5 119.1
C9 C8 H5 119.1
C10 C9 C8 119.8(5)
C10 C9 H6 120.1
C8 C9 H6 120.1
C9 C10 N2 122.6(4)
C9 C10 C11 119.7(4)
N2 C10 C11 117.8(4)
C2 C11 C6 119.7(5)
C2 C11 C10 119.5(4)
C6 C11 C10 120.8(5)
C17 C12 C13 120.8(5)
C17 C12 N1 120.5(4)
C13 C12 N1 118.5(4)
C12 C13 C14 118.0(5)
C12 C13 H7 121.0
C14 C13 H7 121.0
C15 C14 C13 120.8(5)
C15 C14 H8 119.6
C13 C14 H8 119.6
C14 C15 C16 120.4(5)
C14 C15 H9 119.8
C16 C15 H9 119.8
C17 C16 C15 120.1(5)
C17 C16 H10 119.9
C15 C16 H10 119.9
C16 C17 C12 119.8(4)
C16 C17 H11 120.1
C12 C17 H11 120.1
N2 C18 H12 109.5
N2 C18 H13 109.5
H12 C18 H13 109.5
N2 C18 H14 109.5
H12 C18 H14 109.5
H13 C18 H14 109.5
C20 C19 C26 123.6(4)
C20 C19 Ir1 69.9(3)
C26 C19 Ir1 112.0(4)
C20 C19 H15 114.4
C26 C19 H15 114.4
Ir1 C19 H15 114.4
C19 C20 C21 124.7(5)
C19 C20 Ir1 73.0(3)
C21 C20 Ir1 109.4(3)
C19 C20 H16 114.1
C21 C20 H16 114.1
Ir1 C20 H16 114.1
C20 C21 C22 113.3(5)
C20 C21 H17 108.9
C22 C21 H17 108.9
C20 C21 H18 108.9
C22 C21 H18 108.9
H17 C21 H18 107.7
C23 C22 C21 111.9(4)
C23 C22 H19 109.2
C21 C22 H19 109.2
C23 C22 H20 109.2
C21 C22 H20 109.2
H19 C22 H20 107.9
C24 C23 C22 123.8(5)
C24 C23 Ir1 69.0(3)
C22 C23 Ir1 114.4(4)
C24 C23 H21 114.0
C22 C23 H21 114.0
Ir1 C23 H21 114.0
C23 C24 C25 125.5(5)
C23 C24 Ir1 71.1(3)
C25 C24 Ir1 110.8(3)
C23 C24 H22 113.9
C25 C24 H22 113.9
Ir1 C24 H22 113.9
C24 C25 C26 114.0(5)
C24 C25 H23 108.8
C26 C25 H23 108.8
C24 C25 H24 108.8
C26 C25 H24 108.8
H23 C25 H24 107.7
C19 C26 C25 110.5(4)
C19 C26 H25 109.6
C25 C26 H25 109.6
C19 C26 H26 109.6
C25 C26 H26 109.6
H25 C26 H26 108.1

loop_
_geom_bond_atom_site_label_1
_geom_bond_atom_site_label_2
_geom_bond_distance
Ir1 C1 2.030(5)
Ir1 C24 2.099(5)
Ir1 C23 2.127(5)
Ir1 C20 2.155(5)
Ir1 C19 2.196(5)
Ir1 Cl1 2.3841(11)
N1 C1 1.357(6)
N1 C2 1.408(6)
N1 C12 1.445(6)
N2 C1 1.350(6)
N2 C10 1.417(6)
N2 C18 1.462(6)
C2 C3 1.366(7)
C2 C11 1.417(7)
C3 C4 1.408(7)
C3 H1 0.9500
C4 C5 1.384(8)
C4 H2 0.9500
C5 C6 1.416(7)
C5 H3 0.9500
C6 C11 1.417(6)
C6 C7 1.426(7)
C7 C8 1.375(8)
C7 H4 0.9500
C8 C9 1.407(7)
C8 H5 0.9500
C9 C10 1.376(7)
C9 H6 0.9500
C10 C11 1.424(7)
C12 C17 1.387(7)
C12 C13 1.402(6)
C13 C14 1.408(8)
C13 H7 0.9500
C14 C15 1.373(9)
C14 H8 0.9500
C15 C16 1.387(7)
C15 H9 0.9500
C16 C17 1.385(7)
C16 H10 0.9500
C17 H11 0.9500
C18 H12 0.9800
C18 H13 0.9800
C18 H14 0.9800
C19 C20 1.385(8)
C19 C26 1.523(8)
C19 H15 1.0000
C20 C21 1.526(6)
C20 H16 1.0000
C21 C22 1.536(8)
C21 H17 0.9900
C21 H18 0.9900
C22 C23 1.512(7)
C22 H19 0.9900
C22 H20 0.9900
C23 C24 1.444(8)
C23 H21 1.0000
C24 C25 1.493(8)
C24 H22 1.0000
C25 C26 1.527(9)
C25 H23 0.9900
C25 H24 0.9900
C26 H25 0.9900
C26 H26 0.9900

loop_
_geom_torsion_atom_site_label_1
_geom_torsion_atom_site_label_2
_geom_torsion_atom_site_label_3
_geom_torsion_atom_site_label_4
_geom_torsion
C10 N2 C1 N1 0.3(7)
C18 N2 C1 N1 179.1(4)
C10 N2 C1 Ir1 -177.6(3)
C18 N2 C1 Ir1 1.1(6)
C2 N1 C1 N2 -0.8(6)
C12 N1 C1 N2 -177.2(4)
C2 N1 C1 Ir1 177.2(3)
C12 N1 C1 Ir1 0.8(5)
C24 Ir1 C1 N2 -67.2(4)
C23 Ir1 C1 N2 -107.3(4)
C20 Ir1 C1 N2 173.0(4)
C19 Ir1 C1 N2 2.0(11)
Cl1 Ir1 C1 N2 84.3(4)
C24 Ir1 C1 N1 114.8(4)
C23 Ir1 C1 N1 74.7(4)
C20 Ir1 C1 N1 -4.9(6)
C19 Ir1 C1 N1 -176.0(7)
Cl1 Ir1 C1 N1 -93.6(3)
C1 N1 C2 C3 -177.9(4)
C12 N1 C2 C3 -1.5(6)
C1 N1 C2 C11 1.9(6)
C12 N1 C2 C11 178.3(4)
N1 C2 C3 C4 179.3(4)
C11 C2 C3 C4 -0.4(7)
C2 C3 C4 C5 2.3(7)
C3 C4 C5 C6 -3.0(7)
C4 C5 C6 C11 1.9(7)
C4 C5 C6 C7 -176.9(5)
C5 C6 C7 C8 177.4(4)
C11 C6 C7 C8 -1.4(7)
C6 C7 C8 C9 0.8(7)
C7 C8 C9 C10 0.4(7)
C8 C9 C10 N2 179.4(4)
C8 C9 C10 C11 -1.0(7)
C1 N2 C10 C9 178.7(4)
C18 N2 C10 C9 -0.1(6)
C1 N2 C10 C11 -1.0(6)
C18 N2 C10 C11 -179.7(4)
C3 C2 C11 C6 -0.7(7)
N1 C2 C11 C6 179.6(4)
C3 C2 C11 C10 177.4(4)
N1 C2 C11 C10 -2.4(6)
C5 C6 C11 C2 -0.1(6)
C7 C6 C11 C2 178.8(4)
C5 C6 C11 C10 -178.1(4)
C7 C6 C11 C10 0.8(6)
C9 C10 C11 C2 -177.6(4)
N2 C10 C11 C2 2.0(6)
C9 C10 C11 C6 0.4(7)
N2 C10 C11 C6 -180.0(4)
C1 N1 C12 C17 80.8(5)
C2 N1 C12 C17 -95.9(5)
C1 N1 C12 C13 -103.3(5)
C2 N1 C12 C13 80.0(5)
C17 C12 C13 C14 -4.4(7)
N1 C12 C13 C14 179.6(4)
C12 C13 C14 C15 2.4(8)
C13 C14 C15 C16 0.1(8)
C14 C15 C16 C17 -0.8(8)
C15 C16 C17 C12 -1.2(7)
C13 C12 C17 C16 3.8(7)
N1 C12 C17 C16 179.7(4)
C1 Ir1 C19 C20 173.6(7)
C24 Ir1 C19 C20 -115.9(3)
C23 Ir1 C19 C20 -76.6(3)
Cl1 Ir1 C19 C20 91.2(3)
C1 Ir1 C19 C26 -67.2(9)
C24 Ir1 C19 C26 3.3(4)
C23 Ir1 C19 C26 42.6(4)
C20 Ir1 C19 C26 119.2(5)
Cl1 Ir1 C19 C26 -149.6(4)
C26 C19 C20 C21 -1.4(8)
Ir1 C19 C20 C21 102.2(5)
C26 C19 C20 Ir1 -103.6(5)
C1 Ir1 C20 C19 -177.0(3)
C24 Ir1 C20 C19 63.8(3)
C23 Ir1 C20 C19 100.5(3)
Cl1 Ir1 C20 C19 -88.4(3)
C1 Ir1 C20 C21 61.4(6)
C24 Ir1 C20 C21 -57.7(4)
C23 Ir1 C20 C21 -21.1(4)
C19 Ir1 C20 C21 -121.5(5)
Cl1 Ir1 C20 C21 150.1(4)
C19 C20 C21 C22 -48.7(7)
Ir1 C20 C21 C22 33.7(5)
C20 C21 C22 C23 -29.8(6)
C21 C22 C23 C24 91.5(6)
C21 C22 C23 Ir1 11.3(6)
C1 Ir1 C23 C24 92.4(3)
C20 Ir1 C23 C24 -113.1(3)
C19 Ir1 C23 C24 -76.7(3)
Cl1 Ir1 C23 C24 -159.4(6)
C1 Ir1 C23 C22 -148.9(4)
C24 Ir1 C23 C22 118.6(5)
C20 Ir1 C23 C22 5.6(4)
C19 Ir1 C23 C22 42.0(4)
Cl1 Ir1 C23 C22 -40.8(10)
C22 C23 C24 C25 -3.5(8)
Ir1 C23 C24 C25 102.5(5)
C22 C23 C24 Ir1 -106.0(5)
C1 Ir1 C24 C23 -90.9(3)
C20 Ir1 C24 C23 66.8(3)
C19 Ir1 C24 C23 100.0(3)
Cl1 Ir1 C24 C23 171.1(3)
C1 Ir1 C24 C25 147.4(4)
C23 Ir1 C24 C25 -121.7(5)
C20 Ir1 C24 C25 -54.9(4)
C19 Ir1 C24 C25 -21.7(4)
Cl1 Ir1 C24 C25 49.4(6)
C23 C24 C25 C26 -43.3(7)
Ir1 C24 C25 C26 37.7(5)
C20 C19 C26 C25 95.0(6)
Ir1 C19 C26 C25 15.2(5)
C24 C25 C26 C19 -34.6(6)
